data_7156407
loop_
_publ_author_name
'Verma, Ashish Kumar'
'Chennaiah, Ande'
'Dubbu, Sateesh'
'Vankar, Yashwant D.'

_publ_section_title
;
 Stereoselective synthesis of sugar-fused (or 1,2-annulated) isochromans
 and isochromanones by using oxa-Pictet-Spengler reaction.
;
_journal_issue 37
_journal_name_full 'Organic &amp; biomolecular chemistry'
_journal_page_first 8258
_journal_page_last 8262
_journal_paper_doi 10.1039/c8ob01698d
_journal_volume 16
_journal_year 2018
_chemical_absolute_configuration unk
_chemical_formula_moiety 'C14 H18 O6'
_chemical_formula_sum 'C14 H18 O6'
_chemical_formula_weight 282.28
_space_group_crystal_system orthorhombic
_space_group_IT_number 19
_space_group_name_Hall 'P 2ac 2ab'
_space_group_name_H-M_alt 'P 21 21 21'
_symmetry_space_group_name_Hall 'P 2ac 2ab'
_symmetry_space_group_name_H-M 'P 21 21 21'
_atom_sites_solution_hydrogens mixed
_audit_creation_date 2017-10-06
_audit_creation_method
;
Olex2 1.2-alpha
(compiled 2017.08.10 svn.r3458 for OlexSys, GUI svn.r5381)
;
_audit_update_record
;
2018-06-06 deposited with the CCDC.
2018-09-05 downloaded from the CCDC.
;
_cell_angle_alpha 90
_cell_angle_beta 90
_cell_angle_gamma 90
_cell_formula_units_Z 4
_cell_length_a 5.0069(4)
_cell_length_b 9.5409(7)
_cell_length_c 26.840(2)
_cell_measurement_reflns_used 3232
_cell_measurement_temperature 100(2)
_cell_measurement_theta_max 28.3
_cell_measurement_theta_min 2.3
_cell_volume 1282.16(17)
_computing_molecular_graphics 'Olex2 (Dolomanov et al., 2009)'
_computing_publication_material 'Olex2 (Dolomanov et al., 2009)'
_computing_structure_refinement 'ShelXL (Sheldrick, 2015)'
_computing_structure_solution 'ShelXL (Sheldrick, 2015)'
_diffrn_ambient_temperature 100(2)
_diffrn_measured_fraction_theta_full 0.999
_diffrn_measured_fraction_theta_max 0.998
_diffrn_measurement_device_type 'CCD area detector'
_diffrn_measurement_method 'phi and omega scan'
_diffrn_radiation_type MoK\a
_diffrn_radiation_wavelength 0.71073
_diffrn_reflns_av_R_equivalents 0.0900
_diffrn_reflns_av_unetI/netI 0.0785
_diffrn_reflns_Laue_measured_fraction_full 0.999
_diffrn_reflns_Laue_measured_fraction_max 0.998
_diffrn_reflns_limit_h_max 6
_diffrn_reflns_limit_h_min -6
_diffrn_reflns_limit_k_max 12
_diffrn_reflns_limit_k_min -12
_diffrn_reflns_limit_l_max 35
_diffrn_reflns_limit_l_min -35
_diffrn_reflns_number 19776
_diffrn_reflns_point_group_measured_fraction_full 1.000
_diffrn_reflns_point_group_measured_fraction_max 0.998
_diffrn_reflns_theta_full 25.242
_diffrn_reflns_theta_max 28.408
_diffrn_reflns_theta_min 2.265
_diffrn_source 'fine-focus sealed tube'
_exptl_absorpt_coefficient_mu 0.115
_exptl_absorpt_correction_T_max 0.994
_exptl_absorpt_correction_T_min 0.977
_exptl_absorpt_correction_type empirical
_exptl_absorpt_process_details SADABS
_exptl_crystal_colour white
_exptl_crystal_density_diffrn 1.462
_exptl_crystal_density_method 'not measured'
_exptl_crystal_description prism
_exptl_crystal_F_000 600
_exptl_crystal_size_max 0.2
_exptl_crystal_size_mid 0.1
_exptl_crystal_size_min 0.05
_refine_diff_density_max 0.449
_refine_diff_density_min -0.525
_refine_diff_density_rms 0.089
_refine_ls_abs_structure_details
;
 Flack x determined using 719 quotients [(I+)-(I-)]/[(I+)+(I-)]
 (Parsons, Flack and Wagner, Acta Cryst. B69 (2013) 249-259).
;
_refine_ls_abs_structure_Flack -0.2(7)
_refine_ls_extinction_method none
_refine_ls_goodness_of_fit_ref 1.080
_refine_ls_hydrogen_treatment mixed
_refine_ls_matrix_type full
_refine_ls_number_parameters 186
_refine_ls_number_reflns 3232
_refine_ls_number_restraints 0
_refine_ls_restrained_S_all 1.080
_refine_ls_R_factor_all 0.0990
_refine_ls_R_factor_gt 0.0568
_refine_ls_shift/su_max 0.000
_refine_ls_shift/su_mean 0.000
_refine_ls_structure_factor_coef Fsqd
_refine_ls_weighting_details 'w=1/[\s^2^(Fo^2^)+(0.0788P)^2^] where P=(Fo^2^+2Fc^2^)/3'
_refine_ls_weighting_scheme calc
_refine_ls_wR_factor_gt 0.1212
_refine_ls_wR_factor_ref 0.1464
_reflns_Friedel_coverage 0.691
_reflns_Friedel_fraction_full 1.000
_reflns_Friedel_fraction_max 0.997
_reflns_number_gt 2271
_reflns_number_total 3232
_reflns_threshold_expression 'I > 2\s(I)'
_cod_data_source_file c8ob01698d2.cif
_cod_data_source_block 9jula_0m
_cod_depositor_comments
;
The following automatic conversions were performed:

'_exptl_absorpt_correction_type' value 'Empirical' changed to
'empirical' according to
/home/data/users/saulius/crontab/automatic-downloads/rss-feeds/RSC/lib/dictionaries/cif_core.dic
dictionary named 'cif_core.dic' version 2.4.2 from 2011-04-26.

Automatic conversion script
Id: cif_fix_values 4973 2017-02-22 13:04:09Z antanas 

 Adding full bibliography for 7156405--7156408.cif.
;
_cod_original_cell_volume 1282.17(17)
_cod_database_code 7156407
_shelx_shelxl_version_number 2016/6
_shelx_space_group_comment
;
The symmetry employed for this shelxl refinement is uniquely defined
by the following loop, which should always be used as a source of
symmetry information in preference to the above space-group names.
They are only intended as comments.
;
_olex2_refinement_description
;
1. Fixed Uiso
 At 1.2 times of:
  All C(H) groups, All C(H,H) groups
 At 1.5 times of:
  All C(H,H,H) groups, All O(H) groups
2.a Ternary CH refined with riding coordinates:
 C4(H4A), C5(H5A), C3(H3), C2(H2), C6(H6A)
2.b Secondary CH2 refined with riding coordinates:
 C7(H7A,H7B), C1(H1A,H1B)
2.c Aromatic/amide H refined with riding coordinates:
 C11(H11), C12(H12), C10(H10)
2.d Tetrahedral OH refined with riding coordinates:
 O4(H4), O5(H5)
2.e Idealised Me refined as rotating group:
 C14(H14A,H14B,H14C)
;
_olex2_submission_special_instructions 'No special instructions were received'

loop_
_space_group_symop_operation_xyz
'x, y, z'
'-x+1/2, -y, z+1/2'
'x+1/2, -y+1/2, -z'
'-x, y+1/2, -z+1/2'

loop_
_atom_site_label
_atom_site_type_symbol
_atom_site_fract_x
_atom_site_fract_y
_atom_site_fract_z
_atom_site_U_iso_or_equiv
_atom_site_adp_type
_atom_site_occupancy
_atom_site_site_symmetry_order
_atom_site_calc_flag
_atom_site_refinement_flags_posn
O6 O -0.2331(5) -0.2978(3) -0.92953(10) 0.0203(6) Uani 1 1 d .
O4 O 0.2966(5) 0.1371(3) -1.00666(8) 0.0194(6) Uani 1 1 d .
H4 H 0.449080 0.167433 -1.003736 0.029 Uiso 1 1 calc R
O3 O 0.2688(5) -0.0752(2) -0.87220(8) 0.0152(6) Uani 1 1 d .
O5 O 0.3500(5) -0.1434(3) -0.97156(9) 0.0192(6) Uani 1 1 d .
H5 H 0.395906 -0.124142 -1.000077 0.029 Uiso 1 1 calc R
O2 O 0.4845(5) 0.2699(3) -0.91662(10) 0.0192(6) Uani 1 1 d .
O1 O -0.3321(6) 0.1239(3) -0.74228(10) 0.0283(7) Uani 1 1 d .
C4 C 0.1975(7) 0.0971(3) -0.95902(12) 0.0131(8) Uani 1 1 d .
H4A H 0.039023 0.152907 -0.950972 0.016 Uiso 1 1 calc R
C5 C 0.3480(8) 0.0679(4) -0.86938(13) 0.0139(7) Uani 1 1 d .
H5A H 0.512687 0.071218 -0.849681 0.017 Uiso 1 1 calc R
C3 C 0.1258(7) -0.0590(4) -0.95788(13) 0.0151(8) Uani 1 1 d .
H3 H -0.023748 -0.077365 -0.980514 0.018 Uiso 1 1 calc R
C11 C -0.0075(8) 0.1050(4) -0.80415(13) 0.0167(8) Uani 1 1 d .
H11 H 0.012786 0.011688 -0.794828 0.020 Uiso 1 1 calc R
C8 C 0.1167(8) 0.2987(4) -0.85693(14) 0.0188(8) Uani 1 1 d .
C9 C 0.1451(7) 0.1598(4) -0.84307(12) 0.0154(8) Uani 1 1 d .
C2 C 0.0486(7) -0.0990(4) -0.90495(13) 0.0143(8) Uani 1 1 d .
H2 H -0.102100 -0.040633 -0.894326 0.017 Uiso 1 1 calc R
C6 C 0.4147(7) 0.1259(4) -0.92110(13) 0.0150(8) Uani 1 1 d .
H6A H 0.574986 0.076576 -0.932568 0.018 Uiso 1 1 calc R
C13 C -0.1889(8) 0.1895(4) -0.77942(13) 0.0200(9) Uani 1 1 d .
C12 C -0.2192(8) 0.3287(4) -0.79269(14) 0.0227(9) Uani 1 1 d .
H12 H -0.340006 0.385583 -0.775860 0.027 Uiso 1 1 calc R
C7 C 0.2714(8) 0.3596(4) -0.90005(14) 0.0222(9) Uani 1 1 d .
H7A H 0.149991 0.376124 -0.927603 0.027 Uiso 1 1 calc R
H7B H 0.345498 0.449305 -0.890138 0.027 Uiso 1 1 calc R
C1 C -0.0246(8) -0.2515(4) -0.89812(13) 0.0166(8) Uani 1 1 d .
H1A H 0.132428 -0.308413 -0.904339 0.020 Uiso 1 1 calc R
H1B H -0.077350 -0.266300 -0.863740 0.020 Uiso 1 1 calc R
C10 C -0.0678(8) 0.3819(4) -0.83124(14) 0.0241(9) Uani 1 1 d .
H10 H -0.088741 0.475296 -0.840373 0.029 Uiso 1 1 calc R
C14 C -0.5105(9) 0.2078(5) -0.71437(16) 0.0344(11) Uani 1 1 d .
H14A H -0.641450 0.247987 -0.736248 0.052 Uiso 1 1 calc GR
H14B H -0.413005 0.281381 -0.698111 0.052 Uiso 1 1 calc GR
H14C H -0.598241 0.150990 -0.689798 0.052 Uiso 1 1 calc GR
H6 H -0.355(11) -0.243(6) -0.936(2) 0.054(17) Uiso 1 1 d .

loop_
_atom_site_aniso_label
_atom_site_aniso_U_11
_atom_site_aniso_U_22
_atom_site_aniso_U_33
_atom_site_aniso_U_23
_atom_site_aniso_U_13
_atom_site_aniso_U_12
O6 0.0174(15) 0.0166(14) 0.0268(15) -0.0027(11) -0.0018(13) 0.0004(13)
O4 0.0170(13) 0.0233(14) 0.0180(13) 0.0061(10) 0.0027(12) -0.0031(12)
O3 0.0167(13) 0.0140(12) 0.0150(12) 0.0010(10) -0.0065(11) 0.0017(11)
O5 0.0200(14) 0.0210(14) 0.0166(12) -0.0005(11) 0.0039(12) 0.0065(13)
O2 0.0180(14) 0.0164(14) 0.0232(14) -0.0015(11) 0.0002(12) -0.0035(12)
O1 0.0286(16) 0.0325(16) 0.0238(14) -0.0065(12) 0.0118(13) -0.0028(14)
C4 0.0107(17) 0.0139(18) 0.0147(17) 0.0037(14) 0.0022(15) 0.0023(15)
C5 0.0120(17) 0.0147(18) 0.0151(17) 0.0010(15) -0.0040(15) 0.0014(16)
C3 0.0130(18) 0.0171(18) 0.0153(18) -0.0010(15) 0.0000(16) 0.0021(16)
C11 0.0168(18) 0.018(2) 0.0156(18) -0.0028(15) -0.0039(17) 0.0011(16)
C8 0.0193(19) 0.0183(19) 0.0187(19) -0.0050(15) -0.0033(17) -0.0016(17)
C9 0.0127(17) 0.020(2) 0.0137(17) -0.0027(15) -0.0049(15) -0.0027(16)
C2 0.0132(18) 0.0138(18) 0.0160(18) 0.0017(14) -0.0018(15) 0.0014(15)
C6 0.0139(18) 0.0143(18) 0.0168(19) 0.0005(14) 0.0000(15) -0.0001(16)
C13 0.018(2) 0.025(2) 0.0166(19) -0.0060(16) -0.0007(17) -0.0053(17)
C12 0.0159(19) 0.029(2) 0.024(2) -0.0118(17) 0.0002(18) 0.0043(19)
C7 0.026(2) 0.0148(18) 0.026(2) -0.0012(16) -0.0006(19) 0.0010(18)
C1 0.0171(19) 0.0171(19) 0.0156(18) 0.0019(15) -0.0013(17) -0.0006(17)
C10 0.029(2) 0.015(2) 0.028(2) -0.0035(16) -0.0030(19) 0.0028(18)
C14 0.032(3) 0.041(3) 0.030(2) -0.0147(19) 0.015(2) -0.013(2)

loop_
_atom_type_symbol
_atom_type_description
_atom_type_scat_dispersion_real
_atom_type_scat_dispersion_imag
_atom_type_scat_source
C C 0.0033 0.0016 'International Tables Vol C Tables 4.2.6.8 and 6.1.1.4'
H H 0.0000 0.0000 'International Tables Vol C Tables 4.2.6.8 and 6.1.1.4'
O O 0.0106 0.0060 'International Tables Vol C Tables 4.2.6.8 and 6.1.1.4'

loop_
_geom_angle_atom_site_label_1
_geom_angle_atom_site_label_2
_geom_angle_atom_site_label_3
_geom_angle
C5 O3 C2 113.6(3)
C6 O2 C7 114.7(3)
C13 O1 C14 117.0(3)
O4 C4 C3 111.1(3)
O4 C4 C6 107.7(3)
C6 C4 C3 109.4(3)
O3 C5 C9 113.1(3)
O3 C5 C6 111.1(3)
C9 C5 C6 111.1(3)
O5 C3 C4 111.0(3)
O5 C3 C2 107.4(3)
C2 C3 C4 108.8(3)
C13 C11 C9 120.0(3)
C9 C8 C7 121.5(3)
C9 C8 C10 118.6(4)
C10 C8 C7 119.9(4)
C11 C9 C5 119.9(3)
C8 C9 C5 119.8(3)
C8 C9 C11 120.3(3)
O3 C2 C3 109.8(3)
O3 C2 C1 105.4(3)
C1 C2 C3 114.6(3)
O2 C6 C4 114.1(3)
O2 C6 C5 109.0(3)
C4 C6 C5 112.8(3)
O1 C13 C11 115.1(3)
O1 C13 C12 124.4(3)
C12 C13 C11 120.5(3)
C10 C12 C13 119.1(4)
O2 C7 C8 112.9(3)
O6 C1 C2 114.1(3)
C12 C10 C8 121.5(4)

loop_
_geom_bond_atom_site_label_1
_geom_bond_atom_site_label_2
_geom_bond_distance
O6 C1 1.413(4)
O4 C4 1.424(4)
O3 C5 1.424(4)
O3 C2 1.428(4)
O5 C3 1.430(4)
O2 C6 1.423(4)
O2 C7 1.438(5)
O1 C13 1.378(4)
O1 C14 1.414(5)
C4 C3 1.532(5)
C4 C6 1.515(5)
C5 C9 1.516(5)
C5 C6 1.531(5)
C3 C2 1.521(5)
C11 C9 1.396(5)
C11 C13 1.384(5)
C8 C9 1.384(5)
C8 C7 1.509(5)
C8 C10 1.400(6)
C2 C1 1.512(5)
C13 C12 1.383(5)
C12 C10 1.380(5)
